data_7714737
loop_
_publ_author_name
'Galimova, Milyausha F.'
'Zueva, Ekaterina M.'
'Petrova, Maria M.'
'Dobrynin, Alexey B.'
'Kolesnikov, Ilya E.'
'Musina, Elvira I.'
'Musin, Rustem R.'
'Karasik, Andrey A.'
'Sinyashin, Oleg G.'

_publ_section_title
;
 Design of luminescent complexes with different
 Cu<sub>4</sub>I<sub>4</sub> cores based on pyridyl phenoxarsines.
;
_journal_issue 3
_journal_name_full 'Dalton transactions (Cambridge, England : 2003)'
_journal_page_first 1087
_journal_page_last 1098
_journal_paper_doi 10.1039/d3dt03273f
_journal_volume 53
_journal_year 2024
_chemical_absolute_configuration ad
_chemical_formula_moiety 'C18 H14 As N O'
_chemical_formula_sum 'C18 H14 As N O'
_chemical_formula_weight 335.22
_space_group_crystal_system orthorhombic
_space_group_IT_number 33
_space_group_name_Hall 'P 2c -2n'
_space_group_name_H-M_alt 'P n a 21'
_atom_sites_solution_hydrogens geom
_atom_sites_solution_primary dual
_atom_sites_solution_secondary difmap
_audit_creation_method SHELXL-2018/3
_audit_update_record
;
2023-07-07 deposited with the CCDC.	2023-12-05 downloaded from the CCDC.
;
_cell_angle_alpha 90
_cell_angle_beta 90
_cell_angle_gamma 90
_cell_formula_units_Z 4
_cell_length_a 20.8156(7)
_cell_length_b 11.5695(4)
_cell_length_c 6.0573(2)
_cell_measurement_reflns_used 3090
_cell_measurement_temperature 130(2)
_cell_measurement_theta_max 29.7170
_cell_measurement_theta_min 2.6190
_cell_volume 1458.76(9)
_computing_cell_refinement 'CrysAlisPro 1.171.40.53 (Rigaku OD, 2019)'
_computing_data_collection 'CrysAlisPro 1.171.40.53 (Rigaku OD, 2019)'
_computing_data_reduction 'CrysAlisPro 1.171.40.53 (Rigaku OD, 2019)'
_computing_molecular_graphics
;
 ORTEP3 for Windows
 L. J. Farrugia, J. Appl. Crystallogr. 1997, 30, 565.
 or
 DIAMOND Version 4.5.3
 K. Brandenburg, Crystal Impact GbR, Bonn, Germany
;
_computing_publication_material
;
 WINGX
 L.J. Farrugia,
 J. Appl. Cryst., 2012, 45, 849-854.
;
_computing_structure_refinement 'SHELXL-2018/3 (Sheldrick, 2018)'
_computing_structure_solution SHELXT-2018-2
_diffrn_ambient_temperature 130(2)
_diffrn_detector_area_resol_mean 16.3560
_diffrn_measured_fraction_theta_full 1.000
_diffrn_measured_fraction_theta_max 0.945
_diffrn_measurement_device_type 'Xcalibur, Sapphire3, Gemini'
_diffrn_measurement_method '\w scans'
_diffrn_radiation_type MoK\a
_diffrn_radiation_wavelength 0.71073
_diffrn_reflns_av_R_equivalents 0.0503
_diffrn_reflns_av_unetI/netI 0.0552
_diffrn_reflns_Laue_measured_fraction_full 1.000
_diffrn_reflns_Laue_measured_fraction_max 0.945
_diffrn_reflns_limit_h_max 31
_diffrn_reflns_limit_h_min -30
_diffrn_reflns_limit_k_max 15
_diffrn_reflns_limit_k_min -16
_diffrn_reflns_limit_l_max 9
_diffrn_reflns_limit_l_min -9
_diffrn_reflns_number 13757
_diffrn_reflns_point_group_measured_fraction_full 0.995
_diffrn_reflns_point_group_measured_fraction_max 0.913
_diffrn_reflns_theta_full 30.510
_diffrn_reflns_theta_max 32.573
_diffrn_reflns_theta_min 1.957
_diffrn_source 'fine-focus sealed X-ray tube'
_exptl_absorpt_coefficient_mu 2.327
_exptl_absorpt_correction_T_max 1.00000
_exptl_absorpt_correction_T_min 0.76028
_exptl_absorpt_correction_type multi-scan
_exptl_absorpt_process_details
;
CrysAlisPro 1.171.40.53 (Rigaku Oxford Diffraction, 2019)
Empirical absorption correction using spherical harmonics,
 implemented in SCALE3 ABSPACK scaling algorithm.
;
_exptl_crystal_colour 'clear colourless'
_exptl_crystal_density_diffrn 1.526
_exptl_crystal_description needle
_exptl_crystal_F_000 680
_exptl_crystal_size_max 0.60
_exptl_crystal_size_mid 0.10
_exptl_crystal_size_min 0.05
_refine_diff_density_max 0.751
_refine_diff_density_min -0.635
_refine_diff_density_rms 0.080
_refine_ls_abs_structure_details
;
 Flack x determined using 1359 quotients [(I+)-(I-)]/[(I+)+(I-)]
 (Parsons, Flack and Wagner, Acta Cryst. B69 (2013) 249-259).
;
_refine_ls_abs_structure_Flack -0.024(13)
_refine_ls_extinction_method none
_refine_ls_goodness_of_fit_ref 1.029
_refine_ls_hydrogen_treatment constr
_refine_ls_matrix_type full
_refine_ls_number_parameters 191
_refine_ls_number_reflns 4854
_refine_ls_number_restraints 1
_refine_ls_restrained_S_all 1.029
_refine_ls_R_factor_all 0.0612
_refine_ls_R_factor_gt 0.0439
_refine_ls_shift/su_max 0.001
_refine_ls_shift/su_mean 0.000
_refine_ls_structure_factor_coef Fsqd
_refine_ls_weighting_details 'w=1/[\s^2^(Fo^2^)+(0.0486P)^2^+0.0966P] where P=(Fo^2^+2Fc^2^)/3'
_refine_ls_weighting_scheme calc
_refine_ls_wR_factor_gt 0.0958
_refine_ls_wR_factor_ref 0.1067
_reflns_Friedel_coverage 0.787
_reflns_Friedel_fraction_full 0.989
_reflns_Friedel_fraction_max 0.875
_reflns_number_gt 3832
_reflns_number_total 4854
_reflns_threshold_expression 'I > 2\s(I)'
_cod_data_source_file d3dt03273f2.cif
_cod_data_source_block comp2_x3162fin
_cod_depositor_comments 'Adding full bibliography for 7714737--7714744.cif.'
_cod_database_code 7714737
_shelx_shelxl_version_number 2018/3
_shelx_space_group_comment
;
The symmetry employed for this shelxl refinement is uniquely defined
by the following loop, which should always be used as a source of
symmetry information in preference to the above space-group names.
They are only intended as comments.
;

loop_
_space_group_symop_operation_xyz
'x, y, z'
'-x, -y, z+1/2'
'x+1/2, -y+1/2, z'
'-x+1/2, y+1/2, z+1/2'

loop_
_atom_site_label
_atom_site_type_symbol
_atom_site_fract_x
_atom_site_fract_y
_atom_site_fract_z
_atom_site_U_iso_or_equiv
_atom_site_adp_type
_atom_site_occupancy
_atom_site_site_symmetry_order
_atom_site_calc_flag
_atom_site_refinement_flags_posn
_atom_site_refinement_flags_adp
_atom_site_refinement_flags_occupancy
_atom_site_disorder_assembly
_atom_site_disorder_group
As1 As 0.60179(2) 0.77305(3) 0.73917(11) 0.02616(12) Uani 1 1 d . . . . .
O1 O 0.64238(15) 0.6391(3) 0.2936(5) 0.0328(7) Uani 1 1 d . . . . .
N1 N 0.47433(17) 0.8281(3) 0.6555(6) 0.0252(7) Uani 1 1 d . . . . .
C1 C 0.6728(2) 0.7995(4) 0.5372(8) 0.0310(10) Uani 1 1 d . . . . .
C2 C 0.7155(2) 0.8901(5) 0.5750(10) 0.0423(13) Uani 1 1 d . . . . .
H2 H 0.711265 0.935410 0.705044 0.051 Uiso 1 1 calc R U . . .
C3 C 0.7637(3) 0.9151(6) 0.4273(10) 0.0555(17) Uani 1 1 d . . . . .
H3 H 0.792363 0.977336 0.454669 0.067 Uiso 1 1 calc R U . . .
C4 C 0.7701(2) 0.8482(5) 0.2367(14) 0.0553(15) Uani 1 1 d . . . . .
H4 H 0.802460 0.866104 0.131653 0.066 Uiso 1 1 calc R U . . .
C5 C 0.7293(2) 0.7561(5) 0.2013(10) 0.0467(16) Uani 1 1 d . . . . .
H5 H 0.734403 0.709343 0.073505 0.056 Uiso 1 1 calc R U . . .
C6 C 0.6813(2) 0.7315(4) 0.3506(8) 0.0327(10) Uani 1 1 d . . . . .
C7 C 0.61318(19) 0.5711(4) 0.4534(7) 0.0260(9) Uani 1 1 d . . . . .
C8 C 0.6014(2) 0.4583(4) 0.3888(7) 0.0294(9) Uani 1 1 d . . . . .
H8 H 0.613383 0.432756 0.245598 0.035 Uiso 1 1 calc R U . . .
C9 C 0.5718(2) 0.3825(4) 0.5362(8) 0.0319(10) Uani 1 1 d . . . . .
H9 H 0.562456 0.305417 0.492721 0.038 Uiso 1 1 calc R U . . .
C10 C 0.55613(17) 0.4199(3) 0.7442(11) 0.0301(8) Uani 1 1 d . . . . .
H10 H 0.537367 0.367596 0.846409 0.036 Uiso 1 1 calc R U . . .
C11 C 0.56746(19) 0.5338(4) 0.8072(7) 0.0272(9) Uani 1 1 d . . . . .
H11 H 0.556327 0.558754 0.951604 0.033 Uiso 1 1 calc R U . . .
C12 C 0.59494(19) 0.6108(4) 0.6598(7) 0.0241(8) Uani 1 1 d . . . . .
C13 C 0.53070(19) 0.8270(4) 0.5466(7) 0.0244(8) Uani 1 1 d . . . . .
C14 C 0.5372(2) 0.8602(4) 0.3306(7) 0.0277(9) Uani 1 1 d . . . . .
H14 H 0.578137 0.859601 0.261160 0.033 Uiso 1 1 calc R U . . .
C15 C 0.4830(2) 0.8947(4) 0.2154(8) 0.0286(9) Uani 1 1 d . . . . .
H15 H 0.485742 0.916603 0.064503 0.034 Uiso 1 1 calc R U . . .
C16 C 0.4247(2) 0.8966(4) 0.3254(7) 0.0309(9) Uani 1 1 d . . . . .
H16 H 0.386855 0.920699 0.250987 0.037 Uiso 1 1 calc R U . . .
C17 C 0.4220(2) 0.8630(4) 0.5448(8) 0.0282(9) Uani 1 1 d . . . . .
C18 C 0.3597(2) 0.8641(5) 0.6713(8) 0.0375(11) Uani 1 1 d . . . . .
H18A H 0.347203 0.784594 0.707003 0.056 Uiso 1 1 calc R U . . .
H18B H 0.326174 0.900179 0.581145 0.056 Uiso 1 1 calc R U . . .
H18C H 0.365266 0.908183 0.808126 0.056 Uiso 1 1 calc R U . . .

loop_
_atom_site_aniso_label
_atom_site_aniso_U_11
_atom_site_aniso_U_22
_atom_site_aniso_U_33
_atom_site_aniso_U_23
_atom_site_aniso_U_13
_atom_site_aniso_U_12
As1 0.02443(19) 0.0290(2) 0.02500(18) 0.0001(3) -0.0024(2) -0.00096(15)
O1 0.0355(17) 0.0358(17) 0.0270(17) 0.0039(12) 0.0053(12) -0.0015(14)
N1 0.0261(18) 0.0239(18) 0.0257(15) -0.0002(14) 0.0000(13) 0.0008(14)
C1 0.022(2) 0.034(2) 0.037(2) 0.0095(19) 0.0004(17) -0.0040(18)
C2 0.024(2) 0.039(3) 0.065(3) 0.013(2) -0.011(2) -0.007(2)
C3 0.029(3) 0.055(4) 0.083(5) 0.030(3) -0.011(3) -0.013(3)
C4 0.020(2) 0.076(4) 0.070(4) 0.031(5) 0.002(3) -0.006(2)
C5 0.027(2) 0.067(3) 0.046(4) 0.025(3) 0.011(2) 0.011(2)
C6 0.023(2) 0.040(3) 0.035(2) 0.011(2) 0.0007(17) 0.0043(19)
C7 0.0198(19) 0.034(2) 0.0238(19) 0.0045(17) -0.0008(15) 0.0025(16)
C8 0.028(2) 0.033(2) 0.0267(19) -0.0029(18) -0.0065(16) 0.0073(18)
C9 0.023(2) 0.028(2) 0.044(2) 0.000(2) -0.0114(18) 0.0000(18)
C10 0.0195(16) 0.033(2) 0.0375(19) 0.009(3) -0.002(2) -0.0001(14)
C11 0.0188(19) 0.034(2) 0.029(2) 0.0062(16) 0.0001(14) 0.0051(17)
C12 0.0174(18) 0.026(2) 0.0285(18) 0.0027(16) -0.0008(14) 0.0006(15)
C13 0.0229(19) 0.023(2) 0.0270(19) -0.0013(16) -0.0015(15) 0.0004(17)
C14 0.029(2) 0.025(2) 0.0289(19) -0.0013(17) 0.0028(17) -0.0006(17)
C15 0.038(2) 0.0246(19) 0.024(2) 0.0023(18) -0.0016(19) 0.0006(15)
C16 0.031(2) 0.029(2) 0.032(2) -0.0017(18) -0.0083(18) 0.0013(19)
C17 0.025(2) 0.025(2) 0.034(2) -0.0043(18) -0.0016(17) 0.0003(18)
C18 0.026(2) 0.046(3) 0.040(3) 0.000(2) 0.0024(18) 0.004(2)

loop_
_atom_type_symbol
_atom_type_description
_atom_type_scat_dispersion_real
_atom_type_scat_dispersion_imag
_atom_type_scat_source
As As 0.0499 2.0058 'International Tables Vol C Tables 4.2.6.8 and 6.1.1.4'
O O 0.0106 0.0060 'International Tables Vol C Tables 4.2.6.8 and 6.1.1.4'
N N 0.0061 0.0033 'International Tables Vol C Tables 4.2.6.8 and 6.1.1.4'
C C 0.0033 0.0016 'International Tables Vol C Tables 4.2.6.8 and 6.1.1.4'
H H 0.0000 0.0000 'International Tables Vol C Tables 4.2.6.8 and 6.1.1.4'

loop_
_geom_angle_atom_site_label_1
_geom_angle_atom_site_label_2
_geom_angle_atom_site_label_3
_geom_angle
_geom_angle_site_symmetry_1
_geom_angle_site_symmetry_3
_geom_angle_publ_flag
C1 As1 C12 93.0(2) . . ?
C1 As1 C13 98.51(19) . . ?
C12 As1 C13 95.95(18) . . ?
C6 O1 C7 121.3(3) . . ?
C17 N1 C13 117.8(4) . . ?
C6 C1 C2 118.6(5) . . ?
C6 C1 As1 121.4(4) . . ?
C2 C1 As1 120.0(4) . . ?
C3 C2 C1 121.1(6) . . ?
C3 C2 H2 119.5 . . ?
C1 C2 H2 119.5 . . ?
C2 C3 C4 119.4(5) . . ?
C2 C3 H3 120.3 . . ?
C4 C3 H3 120.3 . . ?
C5 C4 C3 119.9(5) . . ?
C5 C4 H4 120.0 . . ?
C3 C4 H4 120.0 . . ?
C6 C5 C4 120.2(6) . . ?
C6 C5 H5 119.9 . . ?
C4 C5 H5 119.9 . . ?
C5 C6 O1 114.8(5) . . ?
C5 C6 C1 120.7(5) . . ?
O1 C6 C1 124.4(4) . . ?
C8 C7 C12 121.3(4) . . ?
C8 C7 O1 114.5(4) . . ?
C12 C7 O1 124.2(4) . . ?
C7 C8 C9 119.4(4) . . ?
C7 C8 H8 120.3 . . ?
C9 C8 H8 120.3 . . ?
C10 C9 C8 119.6(4) . . ?
C10 C9 H9 120.2 . . ?
C8 C9 H9 120.2 . . ?
C9 C10 C11 120.7(4) . . ?
C9 C10 H10 119.7 . . ?
C11 C10 H10 119.7 . . ?
C12 C11 C10 120.1(4) . . ?
C12 C11 H11 119.9 . . ?
C10 C11 H11 119.9 . . ?
C11 C12 C7 118.8(4) . . ?
C11 C12 As1 119.5(3) . . ?
C7 C12 As1 121.6(3) . . ?
N1 C13 C14 123.5(4) . . ?
N1 C13 As1 111.4(3) . . ?
C14 C13 As1 125.1(3) . . ?
C13 C14 C15 118.8(4) . . ?
C13 C14 H14 120.6 . . ?
C15 C14 H14 120.6 . . ?
C16 C15 C14 118.4(4) . . ?
C16 C15 H15 120.8 . . ?
C14 C15 H15 120.8 . . ?
C15 C16 C17 119.6(4) . . ?
C15 C16 H16 120.2 . . ?
C17 C16 H16 120.2 . . ?
N1 C17 C16 122.0(4) . . ?
N1 C17 C18 116.6(4) . . ?
C16 C17 C18 121.4(4) . . ?
C17 C18 H18A 109.5 . . ?
C17 C18 H18B 109.5 . . ?
H18A C18 H18B 109.5 . . ?
C17 C18 H18C 109.5 . . ?
H18A C18 H18C 109.5 . . ?
H18B C18 H18C 109.5 . . ?

loop_
_geom_bond_atom_site_label_1
_geom_bond_atom_site_label_2
_geom_bond_distance
_geom_bond_site_symmetry_2
_geom_bond_publ_flag
As1 C1 1.943(4) . ?
As1 C12 1.944(5) . ?
As1 C13 1.985(4) . ?
O1 C6 1.385(6) . ?
O1 C7 1.388(5) . ?
N1 C17 1.341(6) . ?
N1 C13 1.346(5) . ?
C1 C6 1.388(7) . ?
C1 C2 1.394(7) . ?
C2 C3 1.374(7) . ?
C2 H2 0.9500 . ?
C3 C4 1.396(10) . ?
C3 H3 0.9500 . ?
C4 C5 1.379(8) . ?
C4 H4 0.9500 . ?
C5 C6 1.378(7) . ?
C5 H5 0.9500 . ?
C7 C8 1.384(7) . ?
C7 C12 1.385(6) . ?
C8 C9 1.395(7) . ?
C8 H8 0.9500 . ?
C9 C10 1.372(8) . ?
C9 H9 0.9500 . ?
C10 C11 1.391(6) . ?
C10 H10 0.9500 . ?
C11 C12 1.385(6) . ?
C11 H11 0.9500 . ?
C13 C14 1.371(6) . ?
C14 C15 1.386(6) . ?
C14 H14 0.9500 . ?
C15 C16 1.384(6) . ?
C15 H15 0.9500 . ?
C16 C17 1.386(7) . ?
C16 H16 0.9500 . ?
C17 C18 1.506(6) . ?
C18 H18A 0.9800 . ?
C18 H18B 0.9800 . ?
C18 H18C 0.9800 . ?
